data_7021449
loop_
_publ_author_name
'Kleeberg, Christian'

_publ_section_title
;
 On the structural diversity of [K(18-crown-6)EPh3] complexes (E = C, Si,
 Ge, Sn, Pb): synthesis, crystal structures and NOESY NMR study.
;
_journal_issue 23
_journal_name_full 'Dalton transactions (Cambridge, England : 2003)'
_journal_page_first 8276
_journal_page_last 8287
_journal_paper_doi 10.1039/c3dt50523e
_journal_volume 42
_journal_year 2013
_chemical_formula_moiety 'C30 H39 Ge K O6'
_chemical_formula_sum 'C30 H39 Ge K O6'
_chemical_formula_weight 607.30
_chemical_name_common '18-Crown-6-potassium triphenyl-germanium'
_chemical_name_systematic
;
?
;
_space_group_IT_number 14
_symmetry_cell_setting monoclinic
_symmetry_Int_Tables_number 14
_symmetry_space_group_name_Hall '-P 2ybc'
_symmetry_space_group_name_H-M 'P 1 21/c 1'
_atom_sites_solution_hydrogens geom
_atom_sites_solution_primary direct
_atom_sites_solution_secondary difmap
_audit_creation_method SHELXL-97
_cell_angle_alpha 90.00
_cell_angle_beta 99.857(1)
_cell_angle_gamma 90.00
_cell_formula_units_Z 4
_cell_length_a 9.8669(1)
_cell_length_b 17.2748(2)
_cell_length_c 17.9326(2)
_cell_measurement_reflns_used 57011
_cell_measurement_temperature 100(2)
_cell_measurement_theta_max 75.72
_cell_measurement_theta_min 3.58
_cell_volume 3011.47(6)
_computing_cell_refinement
;
CrysAlisPro, Agilent Technologies,
Version 1.171.35.15 (release 03-08-2011 CrysAlis171 .NET)
(compiled Aug 3 2011,13:03:54)
;
_computing_data_collection
;
CrysAlisPro, Agilent Technologies,
Version 1.171.35.15 (release 03-08-2011 CrysAlis171 .NET)
(compiled Aug 3 2011,13:03:54)
;
_computing_data_reduction
;
CrysAlisPro, Agilent Technologies,
Version 1.171.35.15 (release 03-08-2011 CrysAlis171 .NET)
(compiled Aug 3 2011,13:03:54)
;
_computing_molecular_graphics
;
Diamond 3.2i, K. Brandenburg, Crystal Impact GbR, Bonn, Germany.
;
_computing_publication_material
;
WinGX v1.80.05 (L. J. Farrugia, J. Appl. Cryst., 1999, 32, 837-838.)
;
_computing_structure_refinement
;
SHELXL-97 (G. M. Sheldrick, Acta Cryst. (2008). A64, 122-122)'
;
_computing_structure_solution
;
SHELXS-97 (G. M. Sheldrick, Acta Cryst. (2008). A64, 112-122)
;
_diffrn_ambient_temperature 100(2)
_diffrn_detector_area_resol_mean 10.3543
_diffrn_measured_fraction_theta_full 0.996
_diffrn_measured_fraction_theta_max 0.996
_diffrn_measurement_device_type 'Oxford Diffraction, Xcalibur, Atlas, Nova'
_diffrn_measurement_method \w-scan
_diffrn_radiation_monochromator mirror
_diffrn_radiation_source 'Nova (Cu) X-ray Source'
_diffrn_radiation_type CuK\a
_diffrn_radiation_wavelength 1.54184
_diffrn_reflns_av_R_equivalents 0.0304
_diffrn_reflns_av_sigmaI/netI 0.0099
_diffrn_reflns_limit_h_max 12
_diffrn_reflns_limit_h_min -11
_diffrn_reflns_limit_k_max 21
_diffrn_reflns_limit_k_min -21
_diffrn_reflns_limit_l_max 22
_diffrn_reflns_limit_l_min -22
_diffrn_reflns_number 77176
_diffrn_reflns_theta_full 75.91
_diffrn_reflns_theta_max 75.91
_diffrn_reflns_theta_min 3.58
_exptl_absorpt_coefficient_mu 2.940
_exptl_absorpt_correction_T_max 1.00000
_exptl_absorpt_correction_T_min 0.20429
_exptl_absorpt_correction_type multi-scan
_exptl_absorpt_process_details
;
CrysAlisPro, Agilent Technologies,
Version 1.171.35.15 (release 03-08-2011 CrysAlis171 .NET)
(compiled Aug 3 2011,13:03:54)
Empirical absorption correction using spherical harmonics,
implemented in SCALE3 ABSPACK scaling algorithm.
;
_exptl_crystal_colour yellow
_exptl_crystal_density_diffrn 1.339
_exptl_crystal_density_method 'not measured'
_exptl_crystal_description 'fragment of needle'
_exptl_crystal_F_000 1272
_exptl_crystal_recrystallization_method
;
From a solution in PhMe layered with n-pentane at -20deg C.
;
_exptl_crystal_size_max 0.32
_exptl_crystal_size_mid 0.16
_exptl_crystal_size_min 0.13
_refine_diff_density_max 0.340
_refine_diff_density_min -0.342
_refine_diff_density_rms 0.041
_refine_ls_extinction_method none
_refine_ls_goodness_of_fit_ref 1.036
_refine_ls_hydrogen_treatment constr
_refine_ls_matrix_type full
_refine_ls_number_parameters 343
_refine_ls_number_reflns 6263
_refine_ls_number_restraints 0
_refine_ls_restrained_S_all 1.036
_refine_ls_R_factor_all 0.0241
_refine_ls_R_factor_gt 0.0236
_refine_ls_shift/su_max 0.003
_refine_ls_shift/su_mean 0.000
_refine_ls_structure_factor_coef Fsqd
_refine_ls_weighting_details 'calc w=1/[\s^2^(Fo^2^)+(0.0342P)^2^+1.2242P] where P=(Fo^2^+2Fc^2^)/3'
_refine_ls_weighting_scheme calc
_refine_ls_wR_factor_gt 0.0639
_refine_ls_wR_factor_ref 0.0642
_reflns_number_gt 6118
_reflns_number_total 6263
_reflns_threshold_expression I>2\s(I)
_cod_data_source_file c3dt50523e.txt
_cod_data_source_block ck23ck
_cod_original_sg_symbol_H-M P2(1)/c
_cod_database_code 7021449

loop_
_symmetry_equiv_pos_as_xyz
'x, y, z'
'-x, y+1/2, -z+1/2'
'-x, -y, -z'
'x, -y-1/2, z-1/2'

loop_
_atom_site_label
_atom_site_type_symbol
_atom_site_fract_x
_atom_site_fract_y
_atom_site_fract_z
_atom_site_U_iso_or_equiv
_atom_site_adp_type
_atom_site_occupancy
_atom_site_symmetry_multiplicity
_atom_site_calc_flag
_atom_site_refinement_flags
C1 C 0.56124(13) 0.30841(7) 0.65323(7) 0.0246(2) Uani 1 1 d .
C2 C 0.44974(14) 0.35920(8) 0.64698(8) 0.0319(3) Uani 1 1 d .
H2 H 0.4600 0.4063 0.6748 0.038 Uiso 1 1 calc R
C3 C 0.32370(15) 0.34302(10) 0.60113(9) 0.0395(3) Uani 1 1 d .
H3 H 0.2505 0.3794 0.5969 0.047 Uiso 1 1 calc R
C4 C 0.30596(16) 0.27400(11) 0.56194(8) 0.0424(4) Uani 1 1 d .
H4 H 0.2210 0.2630 0.5300 0.051 Uiso 1 1 calc R
C5 C 0.41196(16) 0.22117(10) 0.56933(8) 0.0412(4) Uani 1 1 d .
H5 H 0.3990 0.1728 0.5439 0.049 Uiso 1 1 calc R
C6 C 0.53848(14) 0.23853(8) 0.61410(8) 0.0312(3) Uani 1 1 d .
H6 H 0.6110 0.2018 0.6180 0.037 Uiso 1 1 calc R
C7 C 0.68526(12) 0.38165(8) 0.80387(7) 0.0252(2) Uani 1 1 d .
C8 C 0.59693(14) 0.33971(8) 0.84254(8) 0.0303(3) Uani 1 1 d .
H8 H 0.5554 0.2938 0.8201 0.036 Uiso 1 1 calc R
C9 C 0.56806(14) 0.36274(9) 0.91214(8) 0.0353(3) Uani 1 1 d .
H9 H 0.5085 0.3324 0.9367 0.042 Uiso 1 1 calc R
C10 C 0.62556(15) 0.42963(9) 0.94590(8) 0.0363(3) Uani 1 1 d .
H10 H 0.6067 0.4454 0.9938 0.044 Uiso 1 1 calc R
C11 C 0.71134(15) 0.47360(9) 0.90877(8) 0.0355(3) Uani 1 1 d .
H11 H 0.7507 0.5200 0.9312 0.043 Uiso 1 1 calc R
C12 C 0.74028(13) 0.44994(8) 0.83842(7) 0.0295(3) Uani 1 1 d .
H12 H 0.7986 0.4810 0.8137 0.035 Uiso 1 1 calc R
C13 C 0.81302(13) 0.41994(7) 0.66147(7) 0.0245(2) Uani 1 1 d .
C14 C 0.95318(13) 0.42618(8) 0.65802(8) 0.0294(3) Uani 1 1 d .
H14 H 1.0148 0.3882 0.6825 0.035 Uiso 1 1 calc R
C15 C 1.00501(15) 0.48674(9) 0.61951(9) 0.0361(3) Uani 1 1 d .
H15 H 1.1008 0.4896 0.6184 0.043 Uiso 1 1 calc R
C16 C 0.91714(16) 0.54251(8) 0.58305(8) 0.0345(3) Uani 1 1 d .
H16 H 0.9520 0.5835 0.5565 0.041 Uiso 1 1 calc R
C17 C 0.77772(15) 0.53805(8) 0.58568(8) 0.0337(3) Uani 1 1 d .
H17 H 0.7166 0.5763 0.5612 0.040 Uiso 1 1 calc R
C18 C 0.72745(14) 0.47730(8) 0.62434(8) 0.0308(3) Uani 1 1 d .
H18 H 0.6316 0.4749 0.6254 0.037 Uiso 1 1 calc R
C19 C 0.87201(14) 0.23077(8) 0.99161(7) 0.0308(3) Uani 1 1 d .
H19A H 0.9367 0.1942 1.0217 0.037 Uiso 1 1 calc R
H19B H 0.8143 0.2547 1.0254 0.037 Uiso 1 1 calc R
C20 C 0.94999(13) 0.29201(8) 0.95753(7) 0.0286(3) Uani 1 1 d .
H20A H 0.8853 0.3256 0.9236 0.034 Uiso 1 1 calc R
H20B H 1.0020 0.3247 0.9980 0.034 Uiso 1 1 calc R
C21 C 1.12194(14) 0.30972(8) 0.88274(8) 0.0306(3) Uani 1 1 d .
H21A H 1.1743 0.3429 0.9226 0.037 Uiso 1 1 calc R
H21B H 1.0608 0.3433 0.8469 0.037 Uiso 1 1 calc R
C22 C 1.21926(13) 0.26679(8) 0.84169(8) 0.0318(3) Uani 1 1 d .
H22A H 1.2832 0.3035 0.8232 0.038 Uiso 1 1 calc R
H22B H 1.2740 0.2292 0.8761 0.038 Uiso 1 1 calc R
C23 C 1.21939(14) 0.18363(9) 0.73630(8) 0.0323(3) Uani 1 1 d .
H23A H 1.2616 0.1387 0.7659 0.039 Uiso 1 1 calc R
H23B H 1.2937 0.2160 0.7220 0.039 Uiso 1 1 calc R
C24 C 1.12404(15) 0.15650(9) 0.66662(8) 0.0323(3) Uani 1 1 d .
H24A H 1.0741 0.2012 0.6405 0.039 Uiso 1 1 calc R
H24B H 1.1777 0.1316 0.6313 0.039 Uiso 1 1 calc R
C25 C 0.93568(14) 0.07380(8) 0.62464(7) 0.0306(3) Uani 1 1 d .
H25A H 0.9873 0.0467 0.5897 0.037 Uiso 1 1 calc R
H25B H 0.8843 0.1172 0.5969 0.037 Uiso 1 1 calc R
C26 C 0.83720(14) 0.01873(8) 0.65215(7) 0.0303(3) Uani 1 1 d .
H26A H 0.7804 -0.0075 0.6086 0.036 Uiso 1 1 calc R
H26B H 0.8888 -0.0212 0.6850 0.036 Uiso 1 1 calc R
C27 C 0.64611(14) 0.01442(8) 0.71544(8) 0.0330(3) Uani 1 1 d .
H27A H 0.6869 -0.0321 0.7428 0.040 Uiso 1 1 calc R
H27B H 0.5812 -0.0028 0.6701 0.040 Uiso 1 1 calc R
C28 C 0.57143(14) 0.06162(8) 0.76582(8) 0.0326(3) Uani 1 1 d .
H28A H 0.5411 0.1114 0.7410 0.039 Uiso 1 1 calc R
H28B H 0.4892 0.0333 0.7758 0.039 Uiso 1 1 calc R
C29 C 0.59692(15) 0.11058(9) 0.89127(9) 0.0374(3) Uani 1 1 d .
H29A H 0.5317 0.0735 0.9080 0.045 Uiso 1 1 calc R
H29B H 0.5445 0.1566 0.8698 0.045 Uiso 1 1 calc R
C30 C 0.70315(16) 0.13392(9) 0.95721(8) 0.0366(3) Uani 1 1 d .
H30A H 0.6584 0.1553 0.9981 0.044 Uiso 1 1 calc R
H30B H 0.7591 0.0886 0.9773 0.044 Uiso 1 1 calc R
K1 K 0.89281(3) 0.162139(14) 0.800232(15) 0.02339(7) Uani 1 1 d .
O1 O 0.78793(10) 0.19105(5) 0.93130(5) 0.02901(19) Uani 1 1 d .
O2 O 0.66316(9) 0.07553(5) 0.83507(5) 0.0303(2) Uani 1 1 d .
O3 O 0.75186(9) 0.06119(5) 0.69331(5) 0.02829(19) Uani 1 1 d .
O4 O 1.02856(9) 0.10265(5) 0.68807(5) 0.02808(19) Uani 1 1 d .
O5 O 1.13919(9) 0.22762(6) 0.77987(5) 0.02883(19) Uani 1 1 d .
O6 O 1.04246(9) 0.25504(5) 0.91570(5) 0.02538(18) Uani 1 1 d .
Ge1 Ge 0.749207(14) 0.327672(8) 0.716028(8) 0.02420(5) Uani 1 1 d .

loop_
_atom_site_aniso_label
_atom_site_aniso_U_11
_atom_site_aniso_U_22
_atom_site_aniso_U_33
_atom_site_aniso_U_23
_atom_site_aniso_U_13
_atom_site_aniso_U_12
C1 0.0238(6) 0.0265(6) 0.0233(6) 0.0021(5) 0.0034(4) -0.0020(5)
C2 0.0262(6) 0.0294(7) 0.0379(7) -0.0006(6) -0.0006(5) 0.0011(5)
C3 0.0258(7) 0.0485(9) 0.0416(8) 0.0107(7) -0.0020(6) 0.0014(6)
C4 0.0320(7) 0.0680(11) 0.0250(6) 0.0001(7) -0.0010(5) -0.0177(7)
C5 0.0432(8) 0.0525(9) 0.0308(7) -0.0159(6) 0.0148(6) -0.0203(7)
C6 0.0322(7) 0.0321(7) 0.0321(7) -0.0041(5) 0.0134(5) -0.0048(5)
C7 0.0204(5) 0.0305(6) 0.0233(6) 0.0050(5) -0.0001(4) 0.0015(5)
C8 0.0264(6) 0.0340(7) 0.0295(7) 0.0044(5) 0.0019(5) -0.0028(5)
C9 0.0297(7) 0.0463(8) 0.0303(7) 0.0082(6) 0.0062(5) -0.0021(6)
C10 0.0331(7) 0.0504(9) 0.0250(6) 0.0010(6) 0.0036(5) 0.0031(6)
C11 0.0361(7) 0.0366(7) 0.0319(7) -0.0040(6) 0.0003(6) -0.0029(6)
C12 0.0263(6) 0.0328(7) 0.0285(6) 0.0031(5) 0.0019(5) -0.0025(5)
C13 0.0262(6) 0.0246(6) 0.0235(6) -0.0022(5) 0.0061(5) -0.0006(5)
C14 0.0250(6) 0.0306(7) 0.0320(6) -0.0025(5) 0.0031(5) -0.0022(5)
C15 0.0299(7) 0.0380(8) 0.0419(8) -0.0073(6) 0.0104(6) -0.0106(6)
C16 0.0460(8) 0.0274(7) 0.0330(7) -0.0041(5) 0.0147(6) -0.0102(6)
C17 0.0424(8) 0.0265(6) 0.0339(7) 0.0030(5) 0.0110(6) 0.0036(6)
C18 0.0295(6) 0.0297(7) 0.0353(7) 0.0034(5) 0.0113(5) 0.0041(5)
C19 0.0320(7) 0.0352(7) 0.0249(6) -0.0045(5) 0.0038(5) 0.0015(5)
C20 0.0284(6) 0.0283(6) 0.0271(6) -0.0057(5) -0.0005(5) 0.0032(5)
C21 0.0319(7) 0.0273(6) 0.0305(6) 0.0010(5) -0.0005(5) -0.0072(5)
C22 0.0238(6) 0.0385(7) 0.0311(7) 0.0002(6) -0.0008(5) -0.0078(5)
C23 0.0235(6) 0.0420(8) 0.0323(7) 0.0022(6) 0.0071(5) 0.0011(5)
C24 0.0316(7) 0.0381(7) 0.0291(7) 0.0008(5) 0.0102(5) -0.0013(6)
C25 0.0333(7) 0.0342(7) 0.0239(6) -0.0006(5) 0.0034(5) 0.0024(5)
C26 0.0353(7) 0.0265(6) 0.0279(6) -0.0025(5) 0.0017(5) 0.0013(5)
C27 0.0327(7) 0.0300(7) 0.0352(7) -0.0010(5) 0.0025(5) -0.0112(5)
C28 0.0248(6) 0.0335(7) 0.0385(7) 0.0037(6) 0.0026(5) -0.0045(5)
C29 0.0322(7) 0.0341(7) 0.0505(9) -0.0079(6) 0.0201(6) -0.0076(6)
C30 0.0436(8) 0.0338(7) 0.0366(7) -0.0024(6) 0.0192(6) -0.0072(6)
K1 0.02164(13) 0.02275(13) 0.02547(13) -0.00031(9) 0.00314(10) -0.00113(9)
O1 0.0308(5) 0.0294(5) 0.0274(4) -0.0010(4) 0.0065(4) -0.0048(4)
O2 0.0265(4) 0.0303(5) 0.0344(5) -0.0031(4) 0.0062(4) -0.0019(4)
O3 0.0280(4) 0.0236(4) 0.0333(5) -0.0006(4) 0.0053(4) -0.0026(3)
O4 0.0280(4) 0.0309(5) 0.0253(4) 0.0011(4) 0.0044(3) 0.0005(4)
O5 0.0208(4) 0.0371(5) 0.0277(4) -0.0023(4) 0.0016(3) -0.0020(4)
O6 0.0256(4) 0.0245(4) 0.0252(4) 0.0002(3) 0.0021(3) 0.0003(3)
Ge1 0.01970(8) 0.02386(8) 0.02818(9) 0.00352(5) 0.00171(6) 0.00251(5)

loop_
_atom_type_symbol
_atom_type_description
_atom_type_scat_dispersion_real
_atom_type_scat_dispersion_imag
_atom_type_scat_source
C C 0.0181 0.0091 'International Tables Vol C Tables 4.2.6.8 and 6.1.1.4'
H H 0.0000 0.0000 'International Tables Vol C Tables 4.2.6.8 and 6.1.1.4'
K K 0.3868 1.0657 'International Tables Vol C Tables 4.2.6.8 and 6.1.1.4'
O O 0.0492 0.0322 'International Tables Vol C Tables 4.2.6.8 and 6.1.1.4'
Ge Ge -1.0885 0.8855 'International Tables Vol C Tables 4.2.6.8 and 6.1.1.4'

loop_
_geom_angle_atom_site_label_1
_geom_angle_atom_site_label_2
_geom_angle_atom_site_label_3
_geom_angle
_geom_angle_site_symmetry_1
_geom_angle_site_symmetry_3
C6 C1 C2 116.52(12) . .
C6 C1 Ge1 118.35(10) . .
C2 C1 Ge1 125.11(10) . .
C1 C2 C3 122.09(14) . .
C1 C2 H2 119.0 . .
C3 C2 H2 119.0 . .
C4 C3 C2 119.69(14) . .
C4 C3 H3 120.2 . .
C2 C3 H3 120.2 . .
C5 C4 C3 119.70(13) . .
C5 C4 H4 120.1 . .
C3 C4 H4 120.1 . .
C4 C5 C6 120.17(14) . .
C4 C5 H5 119.9 . .
C6 C5 H5 119.9 . .
C1 C6 C5 121.74(14) . .
C1 C6 H6 119.1 . .
C5 C6 H6 119.1 . .
C12 C7 C8 116.31(12) . .
C12 C7 Ge1 125.80(10) . .
C8 C7 Ge1 116.71(10) . .
C9 C8 C7 122.51(13) . .
C9 C8 H8 118.7 . .
C7 C8 H8 118.7 . .
C10 C9 C8 120.20(13) . .
C10 C9 H9 119.9 . .
C8 C9 H9 119.9 . .
C9 C10 C11 119.06(13) . .
C9 C10 H10 120.5 . .
C11 C10 H10 120.5 . .
C10 C11 C12 120.46(13) . .
C10 C11 H11 119.8 . .
C12 C11 H11 119.8 . .
C7 C12 C11 121.43(13) . .
C7 C12 H12 119.3 . .
C11 C12 H12 119.3 . .
C18 C13 C14 116.51(12) . .
C18 C13 Ge1 125.21(10) . .
C14 C13 Ge1 118.24(9) . .
C15 C14 C13 121.84(13) . .
C15 C14 H14 119.1 . .
C13 C14 H14 119.1 . .
C16 C15 C14 120.14(13) . .
C16 C15 K1 72.46(8) . 2_756
C14 C15 K1 124.05(9) . 2_756
C16 C15 H15 119.9 . .
C14 C15 H15 119.9 . .
K1 C15 H15 75.0 2_756 .
C15 C16 C17 119.37(13) . .
C15 C16 K1 83.90(9) . 2_756
C17 C16 K1 118.29(9) . 2_756
C15 C16 H16 120.3 . .
C17 C16 H16 120.3 . .
K1 C16 H16 68.6 2_756 .
C16 C17 C18 119.86(13) . .
C16 C17 H17 120.1 . .
C18 C17 H17 120.1 . .
C13 C18 C17 122.28(13) . .
C13 C18 H18 118.9 . .
C17 C18 H18 118.9 . .
O1 C19 C20 107.70(10) . .
O1 C19 H19A 110.2 . .
C20 C19 H19A 110.2 . .
O1 C19 H19B 110.2 . .
C20 C19 H19B 110.2 . .
H19A C19 H19B 108.5 . .
O6 C20 C19 108.51(10) . .
O6 C20 H20A 110.0 . .
C19 C20 H20A 110.0 . .
O6 C20 H20B 110.0 . .
C19 C20 H20B 110.0 . .
H20A C20 H20B 108.4 . .
O6 C21 C22 108.70(11) . .
O6 C21 H21A 110.0 . .
C22 C21 H21A 110.0 . .
O6 C21 H21B 110.0 . .
C22 C21 H21B 110.0 . .
H21A C21 H21B 108.3 . .
O5 C22 C21 107.54(10) . .
O5 C22 H22A 110.2 . .
C21 C22 H22A 110.2 . .
O5 C22 H22B 110.2 . .
C21 C22 H22B 110.2 . .
H22A C22 H22B 108.5 . .
O5 C23 C24 107.15(11) . .
O5 C23 H23A 110.3 . .
C24 C23 H23A 110.3 . .
O5 C23 H23B 110.3 . .
C24 C23 H23B 110.3 . .
H23A C23 H23B 108.5 . .
O4 C24 C23 109.14(11) . .
O4 C24 H24A 109.9 . .
C23 C24 H24A 109.9 . .
O4 C24 H24B 109.9 . .
C23 C24 H24B 109.9 . .
H24A C24 H24B 108.3 . .
O4 C25 C26 108.88(10) . .
O4 C25 H25A 109.9 . .
C26 C25 H25A 109.9 . .
O4 C25 H25B 109.9 . .
C26 C25 H25B 109.9 . .
H25A C25 H25B 108.3 . .
O3 C26 C25 108.61(11) . .
O3 C26 H26A 110.0 . .
C25 C26 H26A 110.0 . .
O3 C26 H26B 110.0 . .
C25 C26 H26B 110.0 . .
H26A C26 H26B 108.3 . .
O3 C27 C28 108.49(11) . .
O3 C27 H27A 110.0 . .
C28 C27 H27A 110.0 . .
O3 C27 H27B 110.0 . .
C28 C27 H27B 110.0 . .
H27A C27 H27B 108.4 . .
O2 C28 C27 108.17(11) . .
O2 C28 H28A 110.1 . .
C27 C28 H28A 110.1 . .
O2 C28 H28B 110.1 . .
C27 C28 H28B 110.1 . .
H28A C28 H28B 108.4 . .
O2 C29 C30 109.22(11) . .
O2 C29 H29A 109.8 . .
C30 C29 H29A 109.8 . .
O2 C29 H29B 109.8 . .
C30 C29 H29B 109.8 . .
H29A C29 H29B 108.3 . .
O1 C30 C29 107.50(12) . .
O1 C30 H30A 110.2 . .
C29 C30 H30A 110.2 . .
O1 C30 H30B 110.2 . .
C29 C30 H30B 110.2 . .
H30A C30 H30B 108.5 . .
O5 K1 O1 120.22(3) . .
O5 K1 O3 120.88(3) . .
O1 K1 O3 118.84(3) . .
O5 K1 O4 60.95(3) . .
O1 K1 O4 166.14(3) . .
O3 K1 O4 61.21(3) . .
O5 K1 O6 60.21(3) . .
O1 K1 O6 60.04(3) . .
O3 K1 O6 175.74(3) . .
O4 K1 O6 118.74(3) . .
O5 K1 O2 170.87(3) . .
O1 K1 O2 59.08(3) . .
O3 K1 O2 60.22(3) . .
O4 K1 O2 117.25(3) . .
O6 K1 O2 117.97(3) . .
O5 K1 C16 85.56(3) . 2_746
O1 K1 C16 80.13(3) . 2_746
O3 K1 C16 102.00(3) . 2_746
O4 K1 C16 86.31(3) . 2_746
O6 K1 C16 73.82(3) . 2_746
O2 K1 C16 85.37(3) . 2_746
O5 K1 Ge1 84.65(2) . .
O1 K1 Ge1 92.13(2) . .
O3 K1 Ge1 95.70(2) . .
O4 K1 Ge1 101.69(2) . .
O6 K1 Ge1 88.494(19) . .
O2 K1 Ge1 104.40(2) . .
C16 K1 Ge1 162.28(3) 2_746 .
O5 K1 C15 102.42(3) . 2_746
O1 K1 C15 85.92(3) . 2_746
O3 K1 C15 79.15(3) . 2_746
O4 K1 C15 80.48(3) . 2_746
O6 K1 C15 96.60(3) . 2_746
O2 K1 C15 68.58(3) . 2_746
C16 K1 C15 23.63(4) 2_746 2_746
Ge1 K1 C15 172.69(3) . 2_746
C19 O1 C30 112.69(10) . .
C19 O1 K1 118.57(7) . .
C30 O1 K1 118.56(8) . .
C28 O2 C29 112.79(11) . .
C28 O2 K1 107.76(7) . .
C29 O2 K1 113.98(7) . .
C26 O3 C27 112.32(10) . .
C26 O3 K1 114.35(7) . .
C27 O3 K1 117.77(8) . .
C24 O4 C25 112.23(10) . .
C24 O4 K1 112.02(8) . .
C25 O4 K1 112.42(7) . .
C22 O5 C23 113.34(10) . .
C22 O5 K1 118.51(7) . .
C23 O5 K1 116.01(8) . .
C21 O6 C20 111.68(10) . .
C21 O6 K1 109.22(7) . .
C20 O6 K1 109.76(7) . .
C7 Ge1 C1 97.51(5) . .
C7 Ge1 C13 100.23(5) . .
C1 Ge1 C13 101.04(5) . .
C7 Ge1 K1 101.67(3) . .
C1 Ge1 K1 112.22(4) . .
C13 Ge1 K1 136.92(4) . .

loop_
_geom_bond_atom_site_label_1
_geom_bond_atom_site_label_2
_geom_bond_distance
_geom_bond_site_symmetry_2
C1 C6 1.3951(18) .
C1 C2 1.3966(18) .
C1 Ge1 2.0257(12) .
C2 C3 1.397(2) .
C2 H2 0.9500 .
C3 C4 1.380(2) .
C3 H3 0.9500 .
C4 C5 1.377(3) .
C4 H4 0.9500 .
C5 C6 1.396(2) .
C5 H5 0.9500 .
C6 H6 0.9500 .
C7 C12 1.3983(19) .
C7 C8 1.4044(18) .
C7 Ge1 2.0222(13) .
C8 C9 1.385(2) .
C8 H8 0.9500 .
C9 C10 1.381(2) .
C9 H9 0.9500 .
C10 C11 1.389(2) .
C10 H10 0.9500 .
C11 C12 1.401(2) .
C11 H11 0.9500 .
C12 H12 0.9500 .
C13 C18 1.3947(18) .
C13 C14 1.3991(18) .
C13 Ge1 2.0261(12) .
C14 C15 1.398(2) .
C14 H14 0.9500 .
C15 C16 1.383(2) .
C15 K1 3.4310(14) 2_756
C15 H15 0.9500 .
C16 C17 1.387(2) .
C16 K1 3.2901(14) 2_756
C16 H16 0.9500 .
C17 C18 1.3950(19) .
C17 H17 0.9500 .
C18 H18 0.9500 .
C19 O1 1.4218(16) .
C19 C20 1.4985(19) .
C19 H19A 0.9900 .
C19 H19B 0.9900 .
C20 O6 1.4274(15) .
C20 H20A 0.9900 .
C20 H20B 0.9900 .
C21 O6 1.4196(16) .
C21 C22 1.502(2) .
C21 H21A 0.9900 .
C21 H21B 0.9900 .
C22 O5 1.4181(15) .
C22 H22A 0.9900 .
C22 H22B 0.9900 .
C23 O5 1.4234(16) .
C23 C24 1.5045(19) .
C23 H23A 0.9900 .
C23 H23B 0.9900 .
C24 O4 1.4231(16) .
C24 H24A 0.9900 .
C24 H24B 0.9900 .
C25 O4 1.4232(16) .
C25 C26 1.5022(19) .
C25 H25A 0.9900 .
C25 H25B 0.9900 .
C26 O3 1.4159(16) .
C26 H26A 0.9900 .
C26 H26B 0.9900 .
C27 O3 1.4285(15) .
C27 C28 1.501(2) .
C27 H27A 0.9900 .
C27 H27B 0.9900 .
C28 O2 1.4263(16) .
C28 H28A 0.9900 .
C28 H28B 0.9900 .
C29 O2 1.4266(17) .
C29 C30 1.495(2) .
C29 H29A 0.9900 .
C29 H29B 0.9900 .
C30 O1 1.4222(16) .
C30 H30A 0.9900 .
C30 H30B 0.9900 .
K1 O5 2.7617(9) .
K1 O1 2.7708(9) .
K1 O3 2.7819(9) .
K1 O4 2.7961(9) .
K1 O6 2.8278(9) .
K1 O2 2.8719(10) .
K1 C16 3.2901(14) 2_746
K1 Ge1 3.4252(3) .
K1 C15 3.4310(14) 2_746

loop_
_geom_torsion_atom_site_label_1
_geom_torsion_atom_site_label_2
_geom_torsion_atom_site_label_3
_geom_torsion_atom_site_label_4
_geom_torsion
_geom_torsion_site_symmetry_1
_geom_torsion_site_symmetry_4
C6 C1 C2 C3 -3.0(2) . .
Ge1 C1 C2 C3 178.44(11) . .
C1 C2 C3 C4 1.7(2) . .
C2 C3 C4 C5 1.0(2) . .
C3 C4 C5 C6 -2.3(2) . .
C2 C1 C6 C5 1.72(19) . .
Ge1 C1 C6 C5 -179.66(10) . .
C4 C5 C6 C1 0.9(2) . .
C12 C7 C8 C9 -1.83(19) . .
Ge1 C7 C8 C9 166.48(11) . .
C7 C8 C9 C10 0.7(2) . .
C8 C9 C10 C11 0.6(2) . .
C9 C10 C11 C12 -0.7(2) . .
C8 C7 C12 C11 1.73(19) . .
Ge1 C7 C12 C11 -165.37(10) . .
C10 C11 C12 C7 -0.5(2) . .
C18 C13 C14 C15 0.11(19) . .
Ge1 C13 C14 C15 178.02(10) . .
C13 C14 C15 C16 -0.4(2) . .
C13 C14 C15 K1 88.03(15) . 2_756
C14 C15 C16 C17 0.6(2) . .
K1 C15 C16 C17 -119.13(13) 2_756 .
C14 C15 C16 K1 119.70(13) . 2_756
C15 C16 C17 C18 -0.5(2) . .
K1 C16 C17 C18 -100.02(14) 2_756 .
C14 C13 C18 C17 -0.1(2) . .
Ge1 C13 C18 C17 -177.84(10) . .
C16 C17 C18 C13 0.3(2) . .
O1 C19 C20 O6 -65.82(13) . .
O6 C21 C22 O5 66.36(13) . .
O5 C23 C24 O4 -67.05(14) . .
O4 C25 C26 O3 67.56(13) . .
O3 C27 C28 O2 -68.03(14) . .
O2 C29 C30 O1 63.52(15) . .
C20 C19 O1 C30 -176.84(11) . .
C20 C19 O1 K1 38.31(13) . .
C29 C30 O1 C19 166.21(11) . .
C29 C30 O1 K1 -48.94(14) . .
O5 K1 O1 C19 -8.74(10) . .
O3 K1 O1 C19 168.51(8) . .
O4 K1 O1 C19 82.15(15) . .
O6 K1 O1 C19 -6.76(8) . .
O2 K1 O1 C19 160.68(10) . .
C16 K1 O1 C19 70.17(9) 2_746 .
Ge1 K1 O1 C19 -93.79(9) . .
C15 K1 O1 C19 93.27(9) 2_746 .
O5 K1 O1 C30 -151.52(9) . .
O3 K1 O1 C30 25.73(10) . .
O4 K1 O1 C30 -60.63(16) . .
O6 K1 O1 C30 -149.54(10) . .
O2 K1 O1 C30 17.89(9) . .
C16 K1 O1 C30 -72.61(10) 2_746 .
Ge1 K1 O1 C30 123.43(9) . .
C15 K1 O1 C30 -49.52(10) 2_746 .
C27 C28 O2 C29 -171.68(11) . .
C27 C28 O2 K1 61.63(11) . .
C30 C29 O2 C28 -171.53(11) . .
C30 C29 O2 K1 -48.23(14) . .
O5 K1 O2 C28 -128.67(17) . .
O1 K1 O2 C28 142.96(9) . .
O3 K1 O2 C28 -29.13(8) . .
O4 K1 O2 C28 -52.35(8) . .
O6 K1 O2 C28 155.28(7) . .
C16 K1 O2 C28 -135.79(8) 2_746 .
Ge1 K1 O2 C28 59.22(8) . .
C15 K1 O2 C28 -118.65(8) 2_746 .
O5 K1 O2 C29 105.33(19) . .
O1 K1 O2 C29 16.97(9) . .
O3 K1 O2 C29 -155.12(10) . .
O4 K1 O2 C29 -178.34(9) . .
O6 K1 O2 C29 29.29(10) . .
C16 K1 O2 C29 98.22(9) 2_746 .
Ge1 K1 O2 C29 -66.77(9) . .
C15 K1 O2 C29 115.36(10) 2_746 .
C25 C26 O3 C27 174.36(10) . .
C25 C26 O3 K1 -48.03(11) . .
C28 C27 O3 C26 173.70(11) . .
C28 C27 O3 K1 37.67(13) . .
O5 K1 O3 C26 28.99(9) . .
O1 K1 O3 C26 -148.24(8) . .
O4 K1 O3 C26 15.93(8) . .
O6 K1 O3 C26 -74.6(4) . .
O2 K1 O3 C26 -140.50(9) . .
C16 K1 O3 C26 -63.01(8) 2_746 .
Ge1 K1 O3 C26 116.16(8) . .
C15 K1 O3 C26 -69.09(8) 2_746 .
O5 K1 O3 C27 164.18(8) . .
O1 K1 O3 C27 -13.06(9) . .
O4 K1 O3 C27 151.11(9) . .
O6 K1 O3 C27 60.6(4) . .
O2 K1 O3 C27 -5.31(8) . .
C16 K1 O3 C27 72.17(9) 2_746 .
Ge1 K1 O3 C27 -108.66(8) . .
C15 K1 O3 C27 66.10(9) 2_746 .
C23 C24 O4 C25 -179.36(11) . .
C23 C24 O4 K1 53.06(12) . .
C26 C25 O4 C24 -178.96(11) . .
C26 C25 O4 K1 -51.60(12) . .
O5 K1 O4 C24 -20.34(8) . .
O1 K1 O4 C24 -119.13(13) . .
O3 K1 O4 C24 146.84(9) . .
O6 K1 O4 C24 -38.03(9) . .
O2 K1 O4 C24 169.82(8) . .
C16 K1 O4 C24 -107.31(8) 2_746 .
Ge1 K1 O4 C24 56.73(8) . .
C15 K1 O4 C24 -130.37(8) 2_746 .
O5 K1 O4 C25 -147.81(9) . .
O1 K1 O4 C25 113.40(13) . .
O3 K1 O4 C25 19.36(8) . .
O6 K1 O4 C25 -165.50(7) . .
O2 K1 O4 C25 42.35(9) . .
C16 K1 O4 C25 125.22(8) 2_746 .
Ge1 K1 O4 C25 -70.74(8) . .
C15 K1 O4 C25 102.15(8) 2_746 .
C21 C22 O5 C23 -179.38(11) . .
C21 C22 O5 K1 -38.31(13) . .
C24 C23 O5 C22 -170.98(11) . .
C24 C23 O5 K1 46.92(12) . .
O1 K1 O5 C22 8.78(10) . .
O3 K1 O5 C22 -168.41(8) . .
O4 K1 O5 C22 -155.32(10) . .
O6 K1 O5 C22 6.81(8) . .
O2 K1 O5 C22 -74.2(2) . .
C16 K1 O5 C22 -67.08(9) 2_746 .
Ge1 K1 O5 C22 98.13(9) . .
C15 K1 O5 C22 -83.74(9) 2_746 .
O1 K1 O5 C23 148.85(8) . .
O3 K1 O5 C23 -28.35(9) . .
O4 K1 O5 C23 -15.25(8) . .
O6 K1 O5 C23 146.88(9) . .
O2 K1 O5 C23 65.9(2) . .
C16 K1 O5 C23 72.99(8) 2_746 .
Ge1 K1 O5 C23 -121.80(8) . .
C15 K1 O5 C23 56.33(9) 2_746 .
C22 C21 O6 C20 178.39(10) . .
C22 C21 O6 K1 -60.00(11) . .
C19 C20 O6 C21 -178.97(10) . .
C19 C20 O6 K1 59.74(10) . .
O5 K1 O6 C21 27.70(7) . .
O1 K1 O6 C21 -150.33(8) . .
O3 K1 O6 C21 133.7(4) . .
O4 K1 O6 C21 45.52(8) . .
O2 K1 O6 C21 -162.52(7) . .
C16 K1 O6 C21 121.90(8) 2_746 .
Ge1 K1 O6 C21 -57.00(8) . .
C15 K1 O6 C21 128.26(8) 2_746 .
O5 K1 O6 C20 150.46(8) . .
O1 K1 O6 C20 -27.57(7) . .
O3 K1 O6 C20 -103.6(4) . .
O4 K1 O6 C20 168.28(7) . .
O2 K1 O6 C20 -39.77(8) . .
C16 K1 O6 C20 -115.34(8) 2_746 .
Ge1 K1 O6 C20 65.76(7) . .
C15 K1 O6 C20 -108.98(8) 2_746 .
C12 C7 Ge1 C1 -133.90(11) . .
C8 C7 Ge1 C1 59.05(10) . .
C12 C7 Ge1 C13 -31.19(12) . .
C8 C7 Ge1 C13 161.76(10) . .
C12 C7 Ge1 K1 111.47(10) . .
C8 C7 Ge1 K1 -55.58(10) . .
C6 C1 Ge1 C7 -141.62(10) . .
C2 C1 Ge1 C7 36.87(12) . .
C6 C1 Ge1 C13 116.36(10) . .
C2 C1 Ge1 C13 -65.14(12) . .
C6 C1 Ge1 K1 -35.71(11) . .
C2 C1 Ge1 K1 142.78(10) . .
C18 C13 Ge1 C7 -67.93(12) . .
C14 C13 Ge1 C7 114.36(10) . .
C18 C13 Ge1 C1 31.89(12) . .
C14 C13 Ge1 C1 -145.83(10) . .
C18 C13 Ge1 K1 172.48(9) . .
C14 C13 Ge1 K1 -5.23(13) . .
O5 K1 Ge1 C7 -109.91(4) . .
O1 K1 Ge1 C7 10.25(4) . .
O3 K1 Ge1 C7 129.52(4) . .
O4 K1 Ge1 C7 -168.76(4) . .
O6 K1 Ge1 C7 -49.69(4) . .
O2 K1 Ge1 C7 68.83(4) . .
C16 K1 Ge1 C7 -53.16(9) 2_746 .
C15 K1 Ge1 C7 84.6(2) 2_746 .
O5 K1 Ge1 C1 146.88(4) . .
O1 K1 Ge1 C1 -92.96(4) . .
O3 K1 Ge1 C1 26.31(4) . .
O4 K1 Ge1 C1 88.03(4) . .
O6 K1 Ge1 C1 -152.90(4) . .
O2 K1 Ge1 C1 -34.37(4) . .
C16 K1 Ge1 C1 -156.37(9) 2_746 .
C15 K1 Ge1 C1 -18.6(2) 2_746 .
O5 K1 Ge1 C13 9.18(5) . .
O1 K1 Ge1 C13 129.34(5) . .
O3 K1 Ge1 C13 -111.39(5) . .
O4 K1 Ge1 C13 -49.66(5) . .
O6 K1 Ge1 C13 69.40(5) . .
O2 K1 Ge1 C13 -172.07(5) . .
C16 K1 Ge1 C13 65.93(10) 2_746 .
C15 K1 Ge1 C13 -156.3(2) 2_746 .
